data_4086766
loop_
_publ_author_name
'Hering, Florian'
'Berthel, Johannes H. J.'
'Lubitz, Katharina'
'Paul, Ursula S. D.'
'H\"arterich, Heidi Schneider Marcel'
'Radius, Udo'

_publ_section_title
;
 Correction to Synthesis and Thermal Properties of Novel NHC-Stabilized
 Cobalt Carbonyl Nitrosyl Complexes
;
_journal_name_full Organometallics
_journal_paper_doi 10.1021/acs.organomet.6b00833
_journal_year 2016
_chemical_formula_moiety 'C18.71 H32 Co N5.29 O2'
_chemical_formula_sum 'C18.71 H32 Co N5.29 O2'
_chemical_formula_weight 422.01
_space_group_crystal_system orthorhombic
_space_group_IT_number 60
_space_group_name_Hall '-P 2n 2ab'
_space_group_name_H-M_alt 'P b c n'
_symmetry_space_group_name_Hall '-P 2n 2ab'
_symmetry_space_group_name_H-M 'P b c n'
_atom_sites_solution_hydrogens geom
_atom_sites_solution_primary direct
_atom_sites_solution_secondary difmap
_audit_creation_method SHELXL-2014/7
_cell_angle_alpha 90
_cell_angle_beta 90
_cell_angle_gamma 90
_cell_formula_units_Z 4
_cell_length_a 9.3622(13)
_cell_length_b 14.3857(15)
_cell_length_c 16.751(2)
_cell_measurement_reflns_used 3811
_cell_measurement_temperature 100(2)
_cell_measurement_theta_max 25.083
_cell_measurement_theta_min 2.4315
_cell_volume 2256.1(5)
_computing_cell_refinement 'Saint+ ver. 7.68A (Bruker AXS)'
_computing_data_collection 'APEX2 ver. 2014.9 (Bruker AXS)'
_computing_data_reduction 'Saint+ ver. 7.68A (Bruker AXS)'
_computing_molecular_graphics 'XP ver. 5.1 (Bruker AXS, 1998)'
_computing_publication_material 'SHELXL-2014/6 (Sheldrick, 2014)'
_computing_structure_refinement 'SHELXL-2014/6 (Sheldrick, 2014)'
_computing_structure_solution 'SHELXL-2014/6 (Sheldrick, 2014)'
_diffrn_ambient_temperature 100(2)
_diffrn_measured_fraction_theta_full 1.000
_diffrn_measured_fraction_theta_max 0.999
_diffrn_measurement_device_type 'Bruker X8-APEX II'
_diffrn_radiation_monochromator helios
_diffrn_radiation_source 'rotating anode'
_diffrn_radiation_type MoK\a
_diffrn_radiation_wavelength 0.71073
_diffrn_reflns_av_R_equivalents 0.0410
_diffrn_reflns_av_unetI/netI 0.0293
_diffrn_reflns_Laue_measured_fraction_full 1.000
_diffrn_reflns_Laue_measured_fraction_max 0.999
_diffrn_reflns_limit_h_max 11
_diffrn_reflns_limit_h_min -11
_diffrn_reflns_limit_k_max 17
_diffrn_reflns_limit_k_min -15
_diffrn_reflns_limit_l_max 20
_diffrn_reflns_limit_l_min -17
_diffrn_reflns_number 15106
_diffrn_reflns_point_group_measured_fraction_full 1.000
_diffrn_reflns_point_group_measured_fraction_max 0.999
_diffrn_reflns_theta_full 26.000
_diffrn_reflns_theta_max 26.059
_diffrn_reflns_theta_min 2.432
_exptl_absorpt_coefficient_mu 0.783
_exptl_absorpt_correction_T_max 0.7453
_exptl_absorpt_correction_T_min 0.6766
_exptl_absorpt_correction_type analytical
_exptl_absorpt_process_details 'Sadabs 2014/4 (Bruker 2014)'
_exptl_crystal_colour red
_exptl_crystal_density_diffrn 1.242
_exptl_crystal_description bock
_exptl_crystal_F_000 897
_exptl_crystal_size_max 0.15
_exptl_crystal_size_mid 0.12
_exptl_crystal_size_min 0.03
_refine_diff_density_max 0.260
_refine_diff_density_min -0.268
_refine_diff_density_rms 0.046
_refine_ls_extinction_method none
_refine_ls_goodness_of_fit_ref 1.028
_refine_ls_hydrogen_treatment constr
_refine_ls_matrix_type full
_refine_ls_number_parameters 128
_refine_ls_number_reflns 2236
_refine_ls_number_restraints 0
_refine_ls_restrained_S_all 1.028
_refine_ls_R_factor_all 0.0470
_refine_ls_R_factor_gt 0.0326
_refine_ls_shift/su_max 0.001
_refine_ls_shift/su_mean 0.000
_refine_ls_structure_factor_coef Fsqd
_refine_ls_weighting_details 'w=1/[\s^2^(Fo^2^)+(0.0394P)^2^+0.8435P] where P=(Fo^2^+2Fc^2^)/3'
_refine_ls_weighting_scheme calc
_refine_ls_wR_factor_gt 0.0777
_refine_ls_wR_factor_ref 0.0848
_reflns_Friedel_coverage 0.000
_reflns_number_gt 1757
_reflns_number_total 2236
_reflns_threshold_expression 'I > 2\s(I)'
_cod_data_source_file om6b00833_si_001.cif
_cod_data_source_block compound_2
_cod_database_code 4086766
_shelx_space_group_comment
;
The symmetry employed for this shelxl refinement is uniquely defined
by the following loop, which should always be used as a source of
symmetry information in preference to the above space-group names.
They are only intended as comments.
;

loop_
_space_group_symop_operation_xyz
'x, y, z'
'-x+1/2, -y+1/2, z+1/2'
'-x, y, -z+1/2'
'x+1/2, -y+1/2, -z'
'-x, -y, -z'
'x-1/2, y-1/2, -z-1/2'
'x, -y, z-1/2'
'-x-1/2, y-1/2, z'

loop_
_atom_site_label
_atom_site_type_symbol
_atom_site_fract_x
_atom_site_fract_y
_atom_site_fract_z
_atom_site_U_iso_or_equiv
_atom_site_adp_type
_atom_site_occupancy
_atom_site_site_symmetry_order
_atom_site_calc_flag
_atom_site_refinement_flags_posn
_atom_site_refinement_flags_adp
_atom_site_refinement_flags_occupancy
_atom_site_disorder_assembly
_atom_site_disorder_group
Co Co 0.5000 0.51307(2) 0.7500 0.02850(13) Uani 1 2 d S T P . .
O4 O 0.46584(18) 0.62869(12) 0.88877(9) 0.0523(5) Uani 1 1 d . . . . .
N1 N 0.32100(17) 0.34878(10) 0.79894(9) 0.0302(4) Uani 1 1 d . . . . .
N2 N 0.25210(16) 0.39735(11) 0.68456(9) 0.0290(4) Uani 1 1 d . . . . .
C1 C 0.34666(19) 0.41697(12) 0.74436(10) 0.0245(4) Uani 1 1 d . . . . .
C2 C 0.1722(2) 0.31896(15) 0.70191(13) 0.0413(5) Uani 1 1 d . . . . .
H2 H 0.1005 0.2919 0.6692 0.050 Uiso 1 1 calc R U . . .
C3 C 0.2150(2) 0.28862(16) 0.77317(13) 0.0431(5) Uani 1 1 d . . . . .
H3 H 0.1797 0.2359 0.8010 0.052 Uiso 1 1 calc R U . . .
C4 C 0.2262(2) 0.45664(14) 0.61446(11) 0.0330(5) Uani 1 1 d . . . . .
H4 H 0.3153 0.4928 0.6036 0.040 Uiso 1 1 calc R U . . .
C5 C 0.3909(2) 0.34040(14) 0.87705(11) 0.0344(5) Uani 1 1 d . . . . .
H5 H 0.4623 0.3918 0.8821 0.041 Uiso 1 1 calc R U . . .
C6 C 0.1929(3) 0.39936(17) 0.54130(13) 0.0553(7) Uani 1 1 d . . . . .
H6A H 0.1870 0.4402 0.4946 0.083 Uiso 1 1 calc R U . . .
H6B H 0.1014 0.3674 0.5487 0.083 Uiso 1 1 calc R U . . .
H6C H 0.2687 0.3534 0.5331 0.083 Uiso 1 1 calc R U . . .
C7 C 0.1087(3) 0.5246(2) 0.63293(15) 0.0711(9) Uani 1 1 d . . . . .
H7A H 0.0926 0.5648 0.5866 0.107 Uiso 1 1 calc R U . . .
H7B H 0.1362 0.5627 0.6789 0.107 Uiso 1 1 calc R U . . .
H7C H 0.0208 0.4905 0.6453 0.107 Uiso 1 1 calc R U . . .
C8 C 0.4701(2) 0.24846(15) 0.88263(14) 0.0472(6) Uani 1 1 d . . . . .
H8A H 0.4020 0.1971 0.8774 0.071 Uiso 1 1 calc R U . . .
H8B H 0.5184 0.2443 0.9344 0.071 Uiso 1 1 calc R U . . .
H8C H 0.5410 0.2447 0.8397 0.071 Uiso 1 1 calc R U . . .
C9 C 0.2811(3) 0.35146(17) 0.94330(13) 0.0493(6) Uani 1 1 d . . . . .
H9A H 0.2308 0.4107 0.9367 0.074 Uiso 1 1 calc R U . . .
H9B H 0.3295 0.3506 0.9952 0.074 Uiso 1 1 calc R U . . .
H9C H 0.2123 0.3002 0.9407 0.074 Uiso 1 1 calc R U . . .
C10 C 0.48077(18) 0.57695(12) 0.83496(10) 0.0310(6) Uani 0.35(3) 1 d . . P A 1
N3 N 0.48077(18) 0.57695(12) 0.83496(10) 0.0310(6) Uani 0.65(3) 1 d . . P A 2

loop_
_atom_site_aniso_label
_atom_site_aniso_U_11
_atom_site_aniso_U_22
_atom_site_aniso_U_33
_atom_site_aniso_U_23
_atom_site_aniso_U_13
_atom_site_aniso_U_12
Co 0.0231(2) 0.0152(2) 0.0472(3) 0.000 -0.00926(17) 0.000
O4 0.0652(12) 0.0587(11) 0.0330(9) -0.0095(8) -0.0051(7) 0.0246(8)
N1 0.0255(9) 0.0279(9) 0.0373(9) 0.0058(7) 0.0012(7) -0.0042(7)
N2 0.0219(8) 0.0294(9) 0.0357(9) 0.0000(7) -0.0024(7) -0.0053(7)
C1 0.0217(9) 0.0214(9) 0.0303(10) -0.0001(7) 0.0017(8) 0.0027(7)
C2 0.0289(11) 0.0448(13) 0.0504(13) -0.0010(10) -0.0010(10) -0.0171(10)
C3 0.0363(13) 0.0378(12) 0.0552(14) 0.0076(10) 0.0048(10) -0.0163(10)
C4 0.0309(11) 0.0331(11) 0.0350(11) -0.0017(8) -0.0086(8) -0.0016(8)
C5 0.0332(12) 0.0328(11) 0.0373(11) 0.0116(8) -0.0016(9) -0.0007(9)
C6 0.0693(18) 0.0542(15) 0.0424(14) -0.0064(11) -0.0097(12) -0.0060(13)
C7 0.087(2) 0.079(2) 0.0474(15) -0.0008(13) -0.0094(14) 0.0464(17)
C8 0.0428(15) 0.0403(13) 0.0585(15) 0.0213(11) 0.0074(11) 0.0070(10)
C9 0.0522(16) 0.0549(15) 0.0409(13) 0.0056(11) 0.0055(11) 0.0090(12)
C10 0.0327(11) 0.0259(10) 0.0344(11) 0.0054(7) -0.0063(7) 0.0061(7)
N3 0.0327(11) 0.0259(10) 0.0344(11) 0.0054(7) -0.0063(7) 0.0061(7)

loop_
_atom_type_symbol
_atom_type_description
_atom_type_scat_dispersion_real
_atom_type_scat_dispersion_imag
_atom_type_scat_source
C C 0.0033 0.0016 'International Tables Vol C Tables 4.2.6.8 and 6.1.1.4'
H H 0.0000 0.0000 'International Tables Vol C Tables 4.2.6.8 and 6.1.1.4'
N N 0.0061 0.0033 'International Tables Vol C Tables 4.2.6.8 and 6.1.1.4'
O O 0.0106 0.0060 'International Tables Vol C Tables 4.2.6.8 and 6.1.1.4'
Co Co 0.3494 0.9721 'International Tables Vol C Tables 4.2.6.8 and 6.1.1.4'

loop_
_geom_angle_atom_site_label_1
_geom_angle_atom_site_label_2
_geom_angle_atom_site_label_3
_geom_angle
_geom_angle_site_symmetry_1
_geom_angle_site_symmetry_3
N3 Co N3 114.71(11) . 3_656
C10 Co C10 114.71(11) . 3_656
N3 Co C1 109.71(8) . .
C10 Co C1 109.71(8) . .
N3 Co C1 114.22(7) 3_656 .
C10 Co C1 114.22(7) 3_656 .
N3 Co C1 114.22(7) . 3_656
C10 Co C1 114.22(7) . 3_656
N3 Co C1 109.71(8) 3_656 3_656
C10 Co C1 109.71(8) 3_656 3_656
C1 Co C1 92.28(10) . 3_656
C1 N1 C3 111.52(16) . .
C1 N1 C5 125.36(16) . .
C3 N1 C5 123.08(16) . .
C1 N2 C2 111.38(16) . .
C1 N2 C4 124.91(15) . .
C2 N2 C4 123.42(16) . .
N1 C1 N2 103.24(15) . .
N1 C1 Co 126.44(13) . .
N2 C1 Co 130.10(13) . .
C3 C2 N2 107.00(18) . .
C3 C2 H2 126.5 . .
N2 C2 H2 126.5 . .
C2 C3 N1 106.85(18) . .
C2 C3 H3 126.6 . .
N1 C3 H3 126.6 . .
N2 C4 C7 109.46(17) . .
N2 C4 C6 111.44(17) . .
C7 C4 C6 111.78(19) . .
N2 C4 H4 108.0 . .
C7 C4 H4 108.0 . .
C6 C4 H4 108.0 . .
N1 C5 C8 110.12(17) . .
N1 C5 C9 109.90(17) . .
C8 C5 C9 112.08(17) . .
N1 C5 H5 108.2 . .
C8 C5 H5 108.2 . .
C9 C5 H5 108.2 . .
C4 C6 H6A 109.5 . .
C4 C6 H6B 109.5 . .
H6A C6 H6B 109.5 . .
C4 C6 H6C 109.5 . .
H6A C6 H6C 109.5 . .
H6B C6 H6C 109.5 . .
C4 C7 H7A 109.5 . .
C4 C7 H7B 109.5 . .
H7A C7 H7B 109.5 . .
C4 C7 H7C 109.5 . .
H7A C7 H7C 109.5 . .
H7B C7 H7C 109.5 . .
C5 C8 H8A 109.5 . .
C5 C8 H8B 109.5 . .
H8A C8 H8B 109.5 . .
C5 C8 H8C 109.5 . .
H8A C8 H8C 109.5 . .
H8B C8 H8C 109.5 . .
C5 C9 H9A 109.5 . .
C5 C9 H9B 109.5 . .
H9A C9 H9B 109.5 . .
C5 C9 H9C 109.5 . .
H9A C9 H9C 109.5 . .
H9B C9 H9C 109.5 . .
O4 C10 Co 173.31(15) . .
O4 N3 Co 173.31(15) . .

loop_
_geom_bond_atom_site_label_1
_geom_bond_atom_site_label_2
_geom_bond_distance
_geom_bond_site_symmetry_2
Co N3 1.7036(18) .
Co C10 1.7036(18) .
Co N3 1.7036(18) 3_656
Co C10 1.7036(18) 3_656
Co C1 1.9953(18) .
Co C1 1.9953(18) 3_656
O4 N3 1.177(2) .
O4 C10 1.177(2) .
N1 C1 1.362(2) .
N1 C3 1.386(2) .
N1 C5 1.468(2) .
N2 C1 1.366(2) .
N2 C2 1.384(2) .
N2 C4 1.472(2) .
C2 C3 1.333(3) .
C2 H2 0.9500 .
C3 H3 0.9500 .
C4 C7 1.503(3) .
C4 C6 1.509(3) .
C4 H4 1.0000 .
C5 C8 1.519(3) .
C5 C9 1.521(3) .
C5 H5 1.0000 .
C6 H6A 0.9800 .
C6 H6B 0.9800 .
C6 H6C 0.9800 .
C7 H7A 0.9800 .
C7 H7B 0.9800 .
C7 H7C 0.9800 .
C8 H8A 0.9800 .
C8 H8B 0.9800 .
C8 H8C 0.9800 .
C9 H9A 0.9800 .
C9 H9B 0.9800 .
C9 H9C 0.9800 .
